data_4115340
loop_
_publ_author_name
'Yasuhiro Ishida'
'Takuzo Aida'

_publ_section_title
;
 Homochiral Supramolecular Polymerization of an "S"-Shaped Chiral Monomer:
 Translation of Optical Purity into Molecular Weight Distribution
;
_journal_name_full 'Journal of the American Chemical Society'
_journal_page_first 14017
_journal_page_last 14019
_journal_paper_doi 10.1021/ja028403h
_journal_volume 124
_journal_year 2002
_chemical_formula_moiety 'C14 H16 F6 N2 O3 '
_chemical_formula_sum 'C14 H16 F6 N2 O3'
_chemical_formula_weight 374.28
_space_group_IT_number 18
_symmetry_cell_setting orthorhombic
_symmetry_Int_Tables_number 18
_symmetry_space_group_name_Hall 'P 2 2ab'
_symmetry_space_group_name_H-M 'P 21 21 2'
_audit_creation_method 'by CrystalStructure v2.00'
_cell_angle_alpha 90
_cell_angle_beta 90
_cell_angle_gamma 90
_cell_formula_units_Z 4
_cell_length_a 18.86(8)
_cell_length_b 18.55(3)
_cell_length_c 6.244(9)
_cell_measurement_reflns_used 116
_cell_measurement_temperature 293.1
_cell_measurement_theta_max 13.7
_cell_measurement_theta_min 1.5
_cell_volume 2184(10)
_computing_cell_refinement CrystalClear
_computing_data_collection CrystalClear
_computing_data_reduction CrystalStructure
_computing_publication_material 'CrystalStructure Ver. 2.00'
_computing_structure_refinement CRYSTALS
_computing_structure_solution SIR92
_diffrn_detector_area_resol_mean 14.63
_diffrn_measured_fraction_theta_full 0.9825
_diffrn_measured_fraction_theta_max 0.9838
_diffrn_measurement_device_type 'Rigaku Mercury'
_diffrn_measurement_method \w
_diffrn_radiation_type 'Mo K\a'
_diffrn_radiation_wavelength 0.7107
_diffrn_reflns_av_R_equivalents 0.111
_diffrn_reflns_limit_h_max 24
_diffrn_reflns_limit_h_min -21
_diffrn_reflns_limit_k_max 24
_diffrn_reflns_limit_k_min -24
_diffrn_reflns_limit_l_max 7
_diffrn_reflns_limit_l_min -7
_diffrn_reflns_number 24849
_diffrn_reflns_theta_full 27.50
_diffrn_reflns_theta_max 27.48
_exptl_absorpt_coefficient_mu 0.113
_exptl_absorpt_correction_T_max 0.998
_exptl_absorpt_correction_T_min 0.723
_exptl_absorpt_correction_type none
_exptl_crystal_colour colorless
_exptl_crystal_density_diffrn 1.138
_exptl_crystal_description plate
_exptl_crystal_F_000 768.00
_exptl_crystal_size_max 0.10
_exptl_crystal_size_mid 0.10
_exptl_crystal_size_min 0.02
_refine_diff_density_max 0.80
_refine_diff_density_min -1.37
_refine_ls_extinction_method none
_refine_ls_goodness_of_fit_ref 1.299
_refine_ls_hydrogen_treatment constr
_refine_ls_number_parameters 331
_refine_ls_number_reflns 1500
_refine_ls_R_factor_gt 0.1360
_refine_ls_shift/su_max 0.0010
_refine_ls_structure_factor_coef F
_refine_ls_weighting_details 'w = 1/[0.010Fo^2^ + 3.000\s^2^(Fo)]'
_refine_ls_weighting_scheme calc
_refine_ls_wR_factor_ref 0.1750
_reflns_number_gt 1500
_reflns_number_total 4947
_reflns_threshold_expression F^2^>2.0\s(F^2^)
_cod_data_source_file ja028403h-5_s2_1.cif
_cod_data_source_block Compound3
_cod_original_cell_volume 2185.0(10)
_cod_original_sg_symbol_H-M 'P 21 21 2 '
_cod_original_formula_sum 'C14 H16 F6 N2 O3 '
_cod_database_code 4115340

loop_
_symmetry_equiv_pos_as_xyz
x,y,z
x+1/2,-y+1/2,-z
-x+1/2,y+1/2,-z
-x,-y,z

loop_
_atom_site_label
_atom_site_type_symbol
_atom_site_fract_x
_atom_site_fract_y
_atom_site_fract_z
_atom_site_U_iso_or_equiv
_atom_site_adp_type
_atom_site_occupancy
_atom_site_symmetry_multiplicity
_atom_site_calc_flag
_atom_site_refinement_flags
F1 F 0.9407(8) 0.3542(7) 0.199(3) 0.074(5) Uani 0.50 1 d P
F2 F 0.8360(11) 0.4022(9) 0.121(4) 0.134(9) Uani 0.50 1 d P
F3 F 0.8499(10) 0.312(1) 0.352(2) 0.135(8) Uani 0.50 1 d P
F4 F 0.7941(9) 0.2321(8) -0.274(2) 0.072(5) Uani 0.50 1 d P
F5 F 0.7775(11) 0.2164(9) 0.064(2) 0.093(6) Uani 0.50 1 d P
F6 F 0.7552(8) 0.3185(8) -0.079(2) 0.063(5) Uani 0.50 1 d P
F7 F 0.883(3) 0.1047(12) -0.431(4) 0.23(2) Uani 0.50 1 d P
F8 F 0.967(2) 0.0799(12) -0.199(4) 0.180(13) Uani 0.50 1 d P
F9 F 0.9188(12) -0.0039(10) -0.384(2) 0.102(7) Uani 0.50 1 d P
F10 F 0.8749(9) -0.0691(6) -0.018(2) 0.063(5) Uani 0.50 1 d P
F11 F 0.9176(8) 0.0194(9) 0.156(2) 0.075(5) Uani 0.50 1 d P
F12 F 0.8114(8) -0.0050(9) 0.204(3) 0.080(6) Uani 0.50 1 d P
O1 O 0.6709(5) 0.1059(5) 0.7831(12) 0.066(3) Uani 1.00 1 d .
O2 O 0.5582(6) 0.2152(5) 0.0750(13) 0.070(3) Uani 1.00 1 d .
O3 O 0.9180(8) 0.2375(7) -0.035(2) 0.048(5) Uani 0.50 1 d P
O4 O 0.7874(12) 0.0286(12) -0.259(6) 0.134(10) Uani 0.50 1 d P
N1 N 0.5980(6) 0.1847(6) 0.630(1) 0.050(3) Uani 1.00 1 d .
N2 N 0.6401(6) 0.1475(7) 0.2256(12) 0.062(4) Uani 1.00 1 d .
C1 C 0.5497(10) 0.3353(7) 0.665(2) 0.085(5) Uani 1.00 1 d .
C2 C 0.5780(9) 0.3022(8) 0.457(2) 0.066(5) Uani 1.00 1 d .
C3 C 0.6536(12) 0.3236(9) 0.441(3) 0.112(8) Uani 1.00 1 d .
C4 C 0.5599(9) 0.2201(6) 0.456(2) 0.057(4) Uani 1.00 1 d .
C5 C 0.6445(8) 0.1366(7) 0.620(2) 0.053(4) Uani 1.00 1 d .
C6 C 0.6720(8) 0.1057(6) 0.396(2) 0.053(4) Uani 1.00 1 d .
C7 C 0.5831(7) 0.1925(7) 0.234(2) 0.044(4) Uani 1.00 1 d .
C8 C 0.6544(8) 0.0281(7) 0.376(2) 0.063(4) Uani 1.00 1 d .
C9 C 0.5718(8) 0.0117(7) 0.376(2) 0.061(4) Uani 1.00 1 d .
C10 C 0.5388(11) 0.0041(10) 0.188(2) 0.105(6) Uani 1.00 1 d .
C11 C 0.5409(7) 0.0040(8) 0.563(1) 0.064(4) Uani 1.00 1 d .
C12 C 0.8718(8) 0.3433(9) 0.172(2) 0.12(2) Uani 0.50 1 d P
C13 C 0.8728(8) 0.2938(7) -0.027(3) 0.046(8) Uani 0.50 1 d P
C14 C 0.7991(8) 0.2628(7) -0.083(2) 0.067(9) Uani 0.50 1 d P
C15 C 0.906(2) 0.0583(10) -0.287(3) 0.12(2) Uani 0.50 1 d P
C16 C 0.8426(13) 0.0482(9) -0.134(3) 0.12(2) Uani 0.50 1 d P
C17 C 0.8605(7) -0.0033(6) 0.053(2) 0.040(6) Uani 0.50 1 d P
H1 H 0.5762(10) 0.3187(7) 0.784(2) 0.102(7) Uiso 1.00 1 c .
H2 H 0.5016(10) 0.3214(7) 0.680(2) 0.102(7) Uiso 1.00 1 c .
H3 H 0.5527(10) 0.3864(7) 0.657(2) 0.102(7) Uiso 1.00 1 c .
H4 H 0.5529(9) 0.3247(8) 0.344(2) 0.080(5) Uiso 1.00 1 c .
H5 H 0.6818(12) 0.3023(9) 0.550(3) 0.134(9) Uiso 1.00 1 c .
H6 H 0.6587(12) 0.3745(9) 0.446(3) 0.134(9) Uiso 1.00 1 c .
H7 H 0.6685(12) 0.3064(9) 0.305(3) 0.134(9) Uiso 1.00 1 c .
H8 H 0.5103(9) 0.2131(6) 0.473(2) 0.069(5) Uiso 1.00 1 c .
H9 H 0.5854(6) 0.1995(6) 0.771(1) 0.060(3) Uiso 1.00 1 c .
H10 H 0.6620(6) 0.1430(7) 0.0893(12) 0.075(4) Uiso 1.00 1 c .
H11 H 0.7220(8) 0.1112(6) 0.389(2) 0.064(4) Uiso 1.00 1 c .
H12 H 0.6748(8) 0.0013(7) 0.490(2) 0.076(5) Uiso 1.00 1 c .
H13 H 0.6736(8) 0.0120(7) 0.243(2) 0.076(5) Uiso 1.00 1 c .
H14 H 0.5658(11) 0.0014(10) 0.059(2) 0.125(9) Uiso 1.00 1 c .
H15 H 0.5677(7) 0.0027(8) 0.692(1) 0.077(5) Uiso 1.00 1 c .

loop_
_atom_site_aniso_label
_atom_site_aniso_U_11
_atom_site_aniso_U_22
_atom_site_aniso_U_33
_atom_site_aniso_U_12
_atom_site_aniso_U_13
_atom_site_aniso_U_23
F1 0.069(12) 0.044(9) 0.108(11) -0.011(8) -0.054(9) -0.011(8)
F2 0.08(1) 0.071(13) 0.25(3) 0.027(11) -0.02(2) -0.13(2)
F3 0.10(1) 0.24(3) 0.065(10) -0.09(2) -0.049(9) 0.11(1)
F4 0.115(13) 0.073(10) 0.029(5) -0.023(9) -0.007(7) -0.017(6)
F5 0.14(2) 0.098(13) 0.041(7) -0.070(12) 0.010(8) -0.012(8)
F6 0.068(11) 0.069(10) 0.052(7) 0.005(8) -0.015(8) -0.012(7)
F7 0.52(7) 0.07(2) 0.11(2) -0.05(3) -0.05(3) 0.01(1)
F8 0.37(5) 0.09(2) 0.08(1) -0.07(2) 0.07(2) 0.005(12)
F9 0.16(2) 0.10(1) 0.042(7) 0.01(1) -0.017(10) -0.004(9)
F10 0.082(12) 0.057(10) 0.049(7) 0.003(9) 0.009(7) -0.003(6)
F11 0.098(13) 0.080(11) 0.047(7) -0.002(10) 0.000(8) 0.023(7)
F12 0.059(12) 0.074(10) 0.107(12) -0.017(9) 0.043(9) -0.016(9)
O1 0.055(7) 0.102(7) 0.040(4) -0.014(6) 0.008(4) 0.007(4)
O2 0.107(9) 0.063(6) 0.040(4) 0.011(6) 0.013(5) -0.001(4)
O3 0.065(12) 0.018(7) 0.060(8) 0.010(8) -0.028(8) -0.023(6)
O4 0.07(2) 0.07(2) 0.26(3) 0.058(13) -0.11(2) -0.08(2)
N1 0.067(8) 0.035(6) 0.047(5) 0.008(6) 0.024(5) 0.005(4)
N2 0.078(9) 0.097(9) 0.011(4) -0.017(7) 0.017(5) -0.003(5)
C1 0.17(2) 0.050(9) 0.033(5) 0.018(10) 0.039(8) 0.012(5)
C2 0.084(12) 0.064(9) 0.051(7) -0.027(9) 0.006(6) 0.010(6)
C3 0.16(2) 0.060(11) 0.12(2) -0.027(12) 0.04(1) 0.013(10)
C4 0.100(13) 0.034(8) 0.038(6) -0.006(7) -0.006(6) -0.001(5)
C5 0.062(10) 0.044(7) 0.053(7) -0.006(7) 0.008(7) -0.006(6)
C6 0.081(10) 0.043(7) 0.036(6) -0.009(7) -0.002(6) 0.009(5)
C7 0.056(9) 0.050(7) 0.027(5) -0.005(7) 0.005(5) -0.011(5)
C8 0.081(11) 0.070(9) 0.039(6) -0.024(8) 0.014(6) 0.004(6)
C9 0.089(11) 0.054(9) 0.041(6) -0.000(8) -0.006(7) 0.001(5)
C10 0.15(2) 0.13(1) 0.041(6) -0.09(1) 0.044(8) -0.028(8)
C11 0.047(8) 0.126(12) 0.019(4) 0.009(9) -0.004(5) 0.032(6)
C12 0.10(3) 0.25(6) 0.029(12) -0.11(4) -0.03(2) 0.03(2)
C13 0.04(2) 0.013(11) 0.08(2) 0.024(11) -0.009(11) 0.005(10)
C14 0.05(2) 0.05(2) 0.11(2) 0.00(2) 0.01(2) -0.00(2)
C15 0.28(7) 0.07(3) 0.016(11) 0.06(3) 0.02(2) 0.03(2)
C16 0.26(5) -0.014(11) 0.12(3) 0.04(2) -0.06(3) -0.004(12)
C17 0.017(13) 0.05(2) 0.050(11) 0.011(11) 0.007(10) -0.054(11)

loop_
_atom_type_symbol
_atom_type_description
_atom_type_scat_dispersion_real
_atom_type_scat_dispersion_imag
_atom_type_scat_source
C C 0.006 0.003
;
International Tables for Crystallography
(1992, Vol. C, Tables 4.2.6.8 and 6.1.1.4)
;
H H 0.000 0.000
;
International Tables for Crystallography
(1992, Vol. C, Table 6.1.1.4)
;
N N 0.011 0.006
;
International Tables for Crystallography
(1992, Vol. C, Tables 4.2.6.8 and 6.1.1.4)
;
O O 0.017 0.010
;
International Tables for Crystallography
(1992, Vol. C, Tables 4.2.6.8 and 6.1.1.4)
;
F F 0.026 0.016
;
International Tables for Crystallography
(1992, Vol. C, Tables 4.2.6.8 and 6.1.1.4)
;

loop_
_geom_angle_atom_site_label_1
_geom_angle_atom_site_label_2
_geom_angle_atom_site_label_3
_geom_angle
_geom_angle_publ_flag
C4 N1 C5 128.7(10) yes
C4 N1 H9 115.6(6) no
C5 N1 H9 115.7(7) no
C6 N2 C7 128.9(9) yes
C6 N2 H10 115.5(7) no
C7 N2 H10 115.6(5) no
C2 C1 H1 110.7(8) no
C2 C1 H2 108.1(9) no
H1 C1 H2 109.5(3) no
C2 C1 H3 109.6(7) no
H1 C1 H3 109.48(13) no
H2 C1 H3 109.5(2) no
C1 C2 C3 106.5(13) yes
C1 C2 C4 108.5(10) yes
C3 C2 C4 118.1(14) yes
C1 C2 H4 106.4(8) no
C3 C2 H4 108.2(9) no
C4 C2 H4 108.5(7) no
C2 C3 H5 112.4(9) no
C2 C3 H6 111.2(9) no
H5 C3 H6 109.47(16) no
C2 C3 H7 104.8(9) no
H5 C3 H7 109.48(18) no
H6 C3 H7 109.47(4) no
N1 C4 C2 109.2(11) yes
N1 C4 C7 112.3(11) yes
C2 C4 C7 105.4(9) yes
N1 C4 H8 109.9(8) no
C2 C4 H8 110.4(9) no
C7 C4 H8 109.5(8) no
O1 C5 N1 123.4(11) yes
O1 C5 C6 114.4(13) yes
N1 C5 C6 122.1(12) yes
N2 C6 C5 108.3(11) yes
N2 C6 C8 111.4(10) yes
C5 C6 C8 110.5(10) yes
N2 C6 H11 108.9(7) no
C5 C6 H11 108.9(8) no
C8 C6 H11 108.9(9) no
O2 C7 N2 120.1(10) yes
O2 C7 C4 121.8(12) yes
N2 C7 C4 117.6(10) yes
C6 C8 C9 114.0(13) yes
C6 C8 H12 110.7(7) no
C9 C8 H12 107.3(6) no
C6 C8 H13 107.0(7) no
C9 C8 H13 108.3(6) no
H12 C8 H13 109.46(15) no
C8 C9 C10 118.5(12) yes
C8 C9 C11 117.1(10) yes
C10 C9 C11 124.4(14) yes
C9 C10 H14 119.7(10) no
C9 C11 H15 121.3(8) no
F1 C12 F2 113.8(15) yes
F1 C12 F3 105.5(14) yes
F2 C12 F3 113.9(23) yes
F1 C12 C13 100.3(12) yes
F2 C12 C13 107.5(10) yes
F3 C12 C13 115.1(19) yes
O3 C13 C12 119.8(15) yes
O3 C13 C14 105.7(13) yes
C12 C13 C14 113.2(11) yes
F4 C14 F5 109.1(11) yes
F4 C14 F6 107.9(13) yes
F5 C14 F6 107.5(15) yes
F4 C14 C13 115.4(13) yes
F5 C14 C13 111.1(14) yes
F6 C14 C13 105.5(11) yes
F7 C15 F8 112.1(31) yes
F7 C15 F9 108.2(22) yes
F8 C15 F9 107.6(20) yes
F7 C15 C16 103.5(25) yes
F8 C15 C16 116.7(18) yes
F9 C15 C16 108.4(22) yes
O4 C16 C15 106.2(25) yes
O4 C16 C17 115.9(21) yes
C15 C16 C17 111.6(15) yes
F10 C17 F11 106.8(14) yes
F10 C17 F12 111.1(13) yes
F11 C17 F12 103.2(13) yes
F10 C17 C16 111.3(12) yes
F11 C17 C16 110.3(12) yes
F12 C17 C16 113.6(17) yes

loop_
_geom_bond_atom_site_label_1
_geom_bond_atom_site_label_2
_geom_bond_distance
_geom_bond_publ_flag
F1 C12 1.325(5) yes
F2 C12 1.325(2) yes
F3 C12 1.3250(18) yes
F4 C14 1.3250(19) yes
F5 C14 1.3249(17) yes
F6 C14 1.325(3) yes
F7 C15 1.3250(18) yes
F8 C15 1.325(4) yes
F9 C15 1.325(2) yes
F10 C17 1.325(2) yes
F11 C17 1.325(4) yes
F12 C17 1.325(3) yes
O1 C5 1.272(15) yes
O2 C7 1.178(14) yes
O3 C13 1.350(3) yes
O4 C16 1.350(3) yes
N1 C4 1.460(16) yes
N1 C5 1.251(16) yes
N1 H9 0.9500(12) no
N2 C6 1.448(16) yes
N2 C7 1.361(16) yes
N2 H10 0.9500(13) no
C1 C2 1.530(17) yes
C1 H1 0.9500(14) no
C1 H2 0.950(4) no
C1 H3 0.9501(17) no
C2 C3 1.48(2) yes
C2 C4 1.561(17) yes
C2 H4 0.9500(13) no
C3 H5 0.9500(14) no
C3 H6 0.9499(16) no
C3 H7 0.9500(11) no
C4 C7 1.543(15) yes
C4 H8 0.950(4) no
C5 C6 1.596(17) yes
C6 C8 1.483(18) yes
C6 H11 0.950(4) no
C8 C9 1.59(2) yes
C8 H12 0.9500(11) no
C8 H13 0.9500(12) no
C9 C10 1.338(19) yes
C9 C11 1.317(16) yes
C10 H14 0.9500(15) no
C11 H15 0.9499(15) no
C12 C13 1.546(2) yes
C13 C14 1.546(5) yes
C15 C16 1.546(4) yes
C16 C17 1.5459(19) yes

loop_
_geom_contact_atom_site_label_1
_geom_contact_atom_site_label_2
_geom_contact_site_symmetry_2
_geom_contact_distance
_geom_contact_publ_flag
F1 F2 . 2.22(2) yes
F1 F3 . 2.11(2) yes
F1 O2 2_555 3.08(2) yes
F1 O3 . 2.647(18) yes
F1 N1 2_556 3.24(2) yes
F1 C4 2_556 3.41(2) yes
F1 C11 2_556 3.56(2) yes
F1 C11 3_656 3.168(19) yes
F1 C12 . 1.325(5) yes
F1 C13 . 2.209(19) yes
F1 H2 2_556 3.54(2) no
F1 H8 2_556 2.734(19) no
F1 H9 2_556 2.91(2) no
F1 H14 3_655 3.17(2) no
F1 H15 3_656 2.84(2) no
F2 F3 . 2.22(3) yes
F2 F6 . 2.51(2) yes
F2 O3 . 3.562(16) yes
F2 O4 3_655 3.41(4) yes
F2 C10 3_655 3.59(3) yes
F2 C11 3_656 3.58(2) yes
F2 C12 . 1.325(2) yes
F2 C13 . 2.319(15) yes
F2 C14 . 2.967(18) yes
F2 H12 3_656 3.05(2) no
F2 H13 3_655 3.06(3) no
F2 H14 3_655 2.84(3) no
F2 H15 3_656 2.85(2) no
F3 F4 1_556 2.960(18) yes
F3 F5 . 2.87(3) yes
F3 F6 . 3.233(19) yes
F3 O3 . 3.06(3) yes
F3 C12 . 1.3250(18) yes
F3 C13 . 2.43(2) yes
F3 C14 . 3.02(2) yes
F3 H5 . 3.41(3) no
F3 H7 . 3.44(3) no
F3 H8 2_556 3.25(3) no
F4 F5 . 2.158(15) yes
F4 F6 . 2.142(18) yes
F4 F7 . 3.05(4) yes
F4 O1 1_554 3.319(18) yes
F4 O3 . 2.78(2) yes
F4 C5 1_554 3.40(2) yes
F4 C13 . 2.430(17) yes
F4 C14 . 1.3250(19) yes
F4 H5 1_554 2.72(3) no
F4 H11 1_554 3.360(17) no
F5 F6 . 2.14(2) yes
F5 O1 1_554 3.367(18) yes
F5 O3 . 2.75(3) yes
F5 N2 . 3.06(2) yes
F5 C6 . 3.531(19) yes
F5 C12 . 3.03(2) yes
F5 C13 . 2.37(2) yes
F5 C14 . 1.3249(17) yes
F5 C16 . 3.57(3) yes
F5 H7 . 3.05(3) no
F5 H10 . 2.57(2) no
F5 H11 . 3.004(17) no
F6 F10 3_655 3.28(2) yes
F6 F12 3_655 3.59(2) yes
F6 O3 . 3.43(2) yes
F6 C3 1_554 3.56(3) yes
F6 C12 . 2.74(2) yes
F6 C13 . 2.289(18) yes
F6 C14 . 1.325(3) yes
F6 H1 1_554 3.48(3) no
F6 H5 1_554 2.71(3) no
F6 H7 . 2.92(2) no
F7 F8 . 2.20(4) yes
F7 F9 . 2.15(3) yes
F7 F11 1_554 3.10(4) yes
F7 F12 1_554 3.34(3) yes
F7 O3 . 3.55(3) yes
F7 O4 . 2.52(6) yes
F7 C15 . 1.3250(18) yes
F7 C16 . 2.26(4) yes
F7 H2 2_555 3.06(5) no
F7 H3 2_555 3.51(6) no
F7 H4 2_555 3.51(5) no
F7 H11 1_554 3.23(4) no
F8 F8 4_755 3.22(5) yes
F8 F9 . 2.14(3) yes
F8 F9 4_755 2.83(3) yes
F8 F10 . 3.45(3) yes
F8 F10 4_755 3.20(4) yes
F8 F11 . 2.65(2) yes
F8 O3 . 3.23(3) yes
F8 O4 . 3.53(4) yes
F8 C2 2_555 3.43(3) yes
F8 C15 . 1.325(4) yes
F8 C15 4_755 3.55(4) yes
F8 C16 . 2.45(2) yes
F8 C17 . 2.98(2) yes
F8 H2 2_555 3.58(2) no
F8 H3 2_555 3.35(3) no
F8 H4 2_555 2.57(3) no
F9 F9 4_755 3.07(5) yes
F9 F10 . 2.72(2) yes
F9 F11 1_554 2.904(18) yes
F9 F11 . 3.400(19) yes
F9 F12 1_554 3.27(3) yes
F9 O4 . 2.67(4) yes
F9 C1 3_645 3.51(2) yes
F9 C3 3_645 3.50(3) yes
F9 C15 . 1.325(2) yes
F9 C15 4_755 3.50(4) yes
F9 C16 . 2.33(3) yes
F9 C17 . 2.941(19) yes
F9 H3 3_645 2.71(2) no
F9 H4 3_645 3.23(2) no
F9 H6 3_645 2.72(3) no
F10 F11 . 2.128(19) yes
F10 F12 . 2.185(17) yes
F10 O4 . 2.87(3) yes
F10 C1 3_646 3.17(2) yes
F10 C3 3_645 3.35(2) yes
F10 C15 . 2.96(2) yes
F10 C16 . 2.373(17) yes
F10 C17 . 1.325(2) yes
F10 H1 3_646 2.70(2) no
F10 H3 3_646 2.76(2) no
F10 H4 3_645 3.141(17) no
F10 H6 3_645 2.94(2) no
F10 H7 3_645 3.04(2) no
F11 F11 4_755 3.19(3) yes
F11 F12 . 2.077(19) yes
F11 O4 . 3.57(3) yes
F11 C15 . 2.86(2) yes
F11 C15 1_556 3.56(2) yes
F11 C16 . 2.360(17) yes
F11 C17 . 1.325(4) yes
F11 H2 2_556 3.50(2) no
F11 H3 2_556 3.30(2) no
F11 H3 3_646 2.79(2) no
F12 O4 . 2.99(4) yes
F12 O4 1_556 3.44(4) yes
F12 C6 . 3.54(2) yes
F12 C8 . 3.21(2) yes
F12 C16 . 2.41(2) yes
F12 C17 . 1.325(3) yes
F12 H3 3_646 3.38(3) no
F12 H6 3_646 3.17(3) no
F12 H11 . 2.97(2) no
F12 H12 . 3.136(19) no
F12 H13 . 2.63(2) no
O1 O2 1_556 3.458(14) yes
O1 O4 1_556 2.64(2) yes
O1 N1 . 2.221(15) yes
O1 N2 1_556 2.928(12) yes
O1 C5 . 1.272(15) yes
O1 C6 . 2.417(13) yes
O1 C8 . 2.940(15) yes
O1 C11 . 3.387(18) yes
O1 C16 1_556 3.45(3) yes
O1 H9 . 2.373(16) no
O1 H10 1_556 2.039(12) no
O1 H11 . 2.643(14) no
O1 H12 . 2.668(16) no
O1 H13 1_556 3.361(15) no
O1 H14 1_556 3.265(16) no
O1 H15 . 2.788(18) no
O2 O3 2_455 2.80(2) yes
O2 N1 1_554 2.931(12) yes
O2 N1 . 3.593(13) yes
O2 N2 . 2.201(17) yes
O2 C1 1_554 3.398(14) yes
O2 C2 . 2.905(16) yes
O2 C3 . 3.54(2) yes
O2 C4 . 2.383(14) yes
O2 C5 1_554 3.586(15) yes
O2 C6 . 3.571(17) yes
O2 C7 . 1.178(14) yes
O2 C13 2_455 3.51(2) yes
O2 H1 1_554 2.663(14) no
O2 H2 1_554 3.330(16) no
O2 H4 . 2.636(16) no
O2 H7 . 3.04(2) no
O2 H8 . 2.647(14) no
O2 H9 1_554 1.988(12) no
O2 H10 . 2.374(18) no
O3 C7 2_555 3.60(3) yes
O3 C12 . 2.508(19) yes
O3 C13 . 1.350(3) yes
O3 C14 . 2.31(2) yes
O3 H1 2_556 3.53(2) no
O3 H2 2_556 2.928(18) no
O3 H4 2_555 3.39(2) no
O3 H8 2_555 3.37(2) no
O4 C5 1_554 3.44(2) yes
O4 C6 1_554 3.38(3) yes
O4 C8 1_554 3.39(3) yes
O4 C15 . 2.32(4) yes
O4 C16 . 1.350(3) yes
O4 C17 . 2.46(3) yes
O4 H6 3_645 3.25(3) no
O4 H11 1_554 2.95(3) no
O4 H12 1_554 2.69(2) no
N1 N2 . 2.737(13) yes
N1 C1 . 2.948(18) yes
N1 C2 . 2.464(17) yes
N1 C3 . 3.022(18) yes
N1 C4 . 1.460(16) yes
N1 C5 . 1.251(16) yes
N1 C6 . 2.497(17) yes
N1 C7 . 2.494(13) yes
N1 C8 . 3.477(17) yes
N1 C11 . 3.55(2) yes
N1 H1 . 2.698(17) no
N1 H2 . 3.137(19) no
N1 H4 . 3.269(17) no
N1 H5 . 2.74(2) no
N1 H7 . 3.315(18) no
N1 H8 . 1.994(19) no
N1 H9 . 0.9500(12) no
N1 H10 1_556 3.203(13) no
N1 H11 . 3.097(19) no
N1 H15 . 3.44(2) no
N2 C2 . 3.42(2) yes
N2 C3 . 3.54(2) yes
N2 C4 . 2.485(18) yes
N2 C5 . 2.470(15) yes
N2 C6 . 1.448(16) yes
N2 C7 . 1.361(16) yes
N2 C8 . 2.421(19) yes
N2 C9 . 2.981(17) yes
N2 C10 . 3.285(18) yes
N2 H7 . 3.04(2) no
N2 H8 . 3.14(2) no
N2 H9 1_554 3.172(13) no
N2 H10 . 0.9500(13) no
N2 H11 . 1.973(19) no
N2 H12 . 3.242(19) no
N2 H13 . 2.59(2) no
N2 H14 . 3.223(18) no
C1 C2 . 1.530(17) yes
C1 C3 . 2.41(2) yes
C1 C4 . 2.510(18) yes
C1 H1 . 0.9500(14) no
C1 H2 . 0.950(4) no
C1 H3 . 0.9501(17) no
C1 H4 . 2.016(15) no
C1 H5 . 2.66(3) no
C1 H6 . 2.57(2) no
C1 H7 . 3.22(2) no
C1 H8 . 2.67(2) no
C1 H9 . 2.690(17) no
C2 C3 . 1.48(2) yes
C2 C4 . 1.561(17) yes
C2 C5 . 3.47(2) yes
C2 C7 . 2.469(18) yes
C2 H1 . 2.066(16) no
C2 H2 . 2.04(2) no
C2 H3 . 2.054(19) no
C2 H4 . 0.9500(13) no
C2 H5 . 2.04(3) no
C2 H6 . 2.03(2) no
C2 H7 . 1.95(2) no
C2 H8 . 2.09(2) no
C2 H9 . 2.736(15) no
C3 C4 . 2.61(2) yes
C3 C7 . 3.06(2) yes
C3 H1 . 2.59(2) no
C3 H2 . 3.23(3) no
C3 H3 . 2.61(2) no
C3 H4 . 2.00(3) no
C3 H5 . 0.9500(14) no
C3 H6 . 0.9499(16) no
C3 H7 . 0.9500(11) no
C3 H8 . 3.40(3) no
C3 H9 . 3.344(18) no
C4 C5 . 2.45(2) yes
C4 C6 . 3.02(2) yes
C4 C7 . 1.543(15) yes
C4 H1 . 2.764(18) no
C4 H2 . 2.588(18) no
C4 H3 . 3.332(19) no
C4 H4 . 2.069(17) no
C4 H5 . 2.82(3) no
C4 H6 . 3.42(2) no
C4 H7 . 2.77(2) no
C4 H8 . 0.950(4) no
C4 H9 . 2.057(14) no
C4 H10 . 3.318(17) no
C5 C6 . 1.596(17) yes
C5 C7 . 2.864(17) yes
C5 C8 . 2.531(18) yes
C5 C9 . 3.093(18) yes
C5 C11 . 3.16(2) yes
C5 H5 . 3.18(2) no
C5 H8 . 3.04(2) no
C5 H9 . 1.870(15) no
C5 H10 . 3.330(15) no
C5 H10 1_556 2.954(15) no
C5 H11 . 2.11(2) no
C5 H12 . 2.699(19) no
C5 H13 . 3.340(18) no
C5 H15 . 2.91(2) no
C6 C7 . 2.53(2) yes
C6 C8 . 1.483(18) yes
C6 C9 . 2.57(2) yes
C6 C10 . 3.40(2) yes
C6 C11 . 3.28(2) yes
C6 H9 . 3.344(17) no
C6 H10 . 2.045(14) no
C6 H11 . 0.950(4) no
C6 H12 . 2.024(18) no
C6 H13 . 1.981(18) no
C6 H14 . 3.489(19) no
C6 H15 . 3.308(18) no
C7 C8 . 3.45(2) yes
C7 C9 . 3.474(18) yes
C7 H4 . 2.61(2) no
C7 H5 . 3.39(2) no
C7 H7 . 2.69(2) no
C7 H8 . 2.064(18) no
C7 H9 1_554 2.896(13) no
C7 H9 . 3.354(13) no
C7 H10 . 1.968(15) no
C7 H11 . 3.17(2) no
C8 C9 . 1.59(2) yes
C8 C10 . 2.52(2) yes
C8 C11 . 2.48(2) yes
C8 H10 . 2.786(17) no
C8 H11 . 2.003(18) no
C8 H12 . 0.9500(11) no
C8 H13 . 0.9500(12) no
C8 H14 . 2.63(2) no
C8 H15 . 2.608(17) no
C9 C9 4_655 2.74(3) yes
C9 C10 . 1.338(19) yes
C9 C10 4_655 2.41(2) yes
C9 C11 . 1.317(16) yes
C9 C11 4_655 2.44(2) yes
C9 H10 . 3.468(16) no
C9 H11 . 3.38(2) no
C9 H12 . 2.08(2) no
C9 H13 . 2.09(2) no
C9 H14 . 1.988(16) no
C9 H14 4_655 3.27(2) no
C9 H15 . 1.984(15) no
C9 H15 4_655 3.30(2) no
C10 C10 4_655 1.47(4) yes
C10 C11 . 2.348(15) yes
C10 C11 4_655 2.791(15) yes
C10 H10 . 3.524(18) no
C10 H12 . 3.19(3) no
C10 H13 . 2.57(3) no
C10 H14 . 0.9500(15) no
C10 H14 4_655 2.13(4) no
C10 H15 1_554 3.141(15) no
C10 H15 . 3.198(17) no
C11 C11 4_655 1.55(3) yes
C11 H12 . 2.57(2) no
C11 H13 . 3.207(19) no
C11 H14 . 3.183(15) no
C11 H14 1_556 3.133(16) no
C11 H15 . 0.9499(15) no
C11 H15 4_655 2.20(2) no
C12 C13 . 1.546(2) yes
C12 C14 . 2.581(17) yes
C12 H8 2_556 3.58(2) no
C12 H14 3_655 3.48(2) no
C12 H15 3_656 3.28(2) no
C13 C14 . 1.546(5) yes
C14 H5 1_554 3.27(3) no
C14 H7 . 3.55(2) no
C14 H10 . 3.577(19) no
C15 C16 . 1.546(4) yes
C15 C17 . 2.56(2) yes
C15 H4 2_555 3.53(4) no
C16 C17 . 1.5459(19) yes
C17 H3 3_646 3.19(2) no
H1 H2 . 1.551(5) no
H1 H3 . 1.5514(19) no
H1 H4 . 2.790(16) no
H1 H4 1_556 3.521(16) no
H1 H5 . 2.49(2) no
H1 H6 . 2.82(2) no
H1 H7 . 3.47(2) no
H1 H8 . 3.03(2) no
H1 H9 . 2.219(17) no
H2 H3 . 1.551(3) no
H2 H4 . 2.316(16) no
H2 H5 . 3.51(3) no
H2 H6 . 3.45(3) no
H2 H8 . 2.394(18) no
H2 H9 . 2.815(19) no
H3 H4 . 2.266(17) no
H3 H5 . 2.97(3) no
H3 H6 . 2.40(3) no
H3 H7 . 3.43(2) no
H3 H8 . 3.51(2) no
H3 H9 . 3.592(18) no
H4 H5 . 2.79(3) no
H4 H6 . 2.29(3) no
H4 H7 . 2.22(3) no
H4 H8 . 2.365(18) no
H4 H9 . 3.590(16) no
H5 H6 . 1.551(2) no
H5 H7 . 1.551(2) no
H5 H9 . 2.97(2) no
H6 H7 . 1.5512(19) no
H7 H10 . 3.32(2) no
H8 H9 . 2.349(17) no
H9 H10 1_556 2.672(15) no
H10 H11 . 2.268(16) no
H10 H13 . 2.622(19) no
H10 H14 . 3.198(18) no
H11 H12 . 2.312(17) no
H11 H13 . 2.247(18) no
H12 H13 . 1.551(2) no
H12 H14 . 3.38(2) no
H12 H15 . 2.383(19) no
H13 H14 . 2.34(2) no
H13 H15 . 3.445(17) no
H14 H14 4_655 2.48(4) no
H14 H15 1_554 2.293(15) no
H14 H15 4_654 3.41(2) no
H15 H15 4_655 2.56(3) no

loop_
_geom_torsion_atom_site_label_1
_geom_torsion_atom_site_label_2
_geom_torsion_atom_site_label_3
_geom_torsion_atom_site_label_4
_geom_torsion
_geom_torsion_publ_flag
C5 N1 C4 C2 -117.1(22) yes
C5 N1 C4 C7 -0.6(28) yes
C4 N1 C5 O1 -175.0(15) yes
C4 N1 C5 C6 1.3(27) yes
C7 N2 C6 C5 -16.4(24) yes
C7 N2 C6 C8 105.3(20) yes
C6 N2 C7 O2 -170.1(15) yes
C6 N2 C7 C4 18.3(26) yes
C1 C2 C4 N1 -64.7(20) yes
C1 C2 C4 C7 174.4(16) yes
C3 C2 C4 N1 56.6(28) yes
C3 C2 C4 C7 -64.3(27) yes
N1 C4 C7 O2 -179.6(15) yes
N1 C4 C7 N2 -8.1(21) yes
C2 C4 C7 O2 -60.8(23) yes
C2 C4 C7 N2 110.7(18) yes
O1 C5 C6 N2 -177.6(13) yes
O1 C5 C6 C8 60.2(19) yes
N1 C5 C6 N2 5.8(22) yes
N1 C5 C6 C8 -116.4(18) yes
N2 C6 C8 C9 -57.8(19) yes
C5 C6 C8 C9 62.6(21) yes
C6 C8 C9 C10 96.3(22) yes
C6 C8 C9 C11 -86.1(21) yes
F1 C12 C13 O3 46.8(26) yes
F1 C12 C13 C14 172.6(18) yes
F2 C12 C13 O3 166.0(23) yes
F2 C12 C13 C14 -68.2(29) yes
F3 C12 C13 O3 -65.9(33) yes
F3 C12 C13 C14 59.9(31) yes
O3 C13 C14 F4 -59.8(23) yes
O3 C13 C14 F5 65.0(22) yes
O3 C13 C14 F6 -178.8(17) yes
C12 C13 C14 F4 167.2(18) yes
C12 C13 C14 F5 -68.0(23) yes
C12 C13 C14 F6 48.2(23) yes
F7 C15 C16 O4 54.4(43) yes
F7 C15 C16 C17 -178.4(31) yes
F8 C15 C16 O4 178.1(33) yes
F8 C15 C16 C17 -54.8(40) yes
F9 C15 C16 O4 -60.3(33) yes
F9 C15 C16 C17 66.8(29) yes
O4 C16 C17 F10 58.3(38) yes
O4 C16 C17 F11 176.7(29) yes
O4 C16 C17 F12 -68.0(37) yes
C15 C16 C17 F10 -63.4(30) yes
C15 C16 C17 F11 55.0(31) yes
C15 C16 C17 F12 170.3(23) yes
